data_7245021
loop_
_publ_author_name
'Budzikur, Daria'
'Kinzhybalo, Vasyl'
'\'Slepokura, Katarzyna'

_publ_section_title
;
 Crystal engineering and structural diversity of 2-aminopyridinium
 hypodiphosphates obtained by crystallization and dehydration
;
_journal_name_full CrystEngComm
_journal_paper_doi 10.1039/D2CE00261B
_journal_year 2022
_chemical_formula_moiety '2(C5 H7 N2), (H2 P2 O6), 2(C5 H6 N2)'
_chemical_formula_sum 'C20 H28 N8 O6 P2'
_chemical_formula_weight 538.44
_space_group_crystal_system monoclinic
_space_group_IT_number 14
_space_group_name_Hall '-P 2ybc'
_space_group_name_H-M_alt 'P 1 21/c 1'
_atom_sites_solution_hydrogens mixed
_atom_sites_solution_primary dual
_atom_sites_solution_secondary difmap
_audit_creation_method SHELXL-2016/6
_audit_update_record
;
2022-02-24 deposited with the CCDC.	2022-05-13 downloaded from the CCDC.
;
_cell_angle_alpha 90
_cell_angle_beta 100.07(2)
_cell_angle_gamma 90
_cell_formula_units_Z 2
_cell_length_a 10.060(2)
_cell_length_b 11.679(3)
_cell_length_c 11.180(3)
_cell_measurement_reflns_used 5910
_cell_measurement_temperature 100(2)
_cell_measurement_theta_max 77.2230
_cell_measurement_theta_min 4.4770
_cell_volume 1293.3(6)
_computing_cell_refinement 'CrysAlisPro 1.171.41.80a (Rigaku OD, 2020)'
_computing_data_collection 'CrysAlisPro 1.171.41.80a (Rigaku OD, 2020)'
_computing_data_reduction 'CrysAlisPro 1.171.41.80a (Rigaku OD, 2020)'
_computing_structure_refinement 'SHELXL-2016/6 (Sheldrick, 2016)'
_computing_structure_solution 'SHELXT-2016/6 (Sheldrick, 2016)'
_diffrn_ambient_temperature 100(2)
_diffrn_detector 'CCD plate'
_diffrn_detector_area_resol_mean 8.1956
_diffrn_detector_type Onyx
_diffrn_measured_fraction_theta_full 1.000
_diffrn_measured_fraction_theta_max 0.983
_diffrn_measurement_device 'four-circle diffractometer'
_diffrn_measurement_device_type 'Oxford Diffraction Xcalibur PX, Onyx'
_diffrn_measurement_method '\w scans'
_diffrn_radiation_type CuK\a
_diffrn_radiation_wavelength 1.5418
_diffrn_reflns_av_R_equivalents 0.0641
_diffrn_reflns_av_unetI/netI 0.0459
_diffrn_reflns_Laue_measured_fraction_full 1.000
_diffrn_reflns_Laue_measured_fraction_max 0.983
_diffrn_reflns_limit_h_max 12
_diffrn_reflns_limit_h_min -12
_diffrn_reflns_limit_k_max 14
_diffrn_reflns_limit_k_min -14
_diffrn_reflns_limit_l_max 13
_diffrn_reflns_limit_l_min -10
_diffrn_reflns_number 9914
_diffrn_reflns_point_group_measured_fraction_full 1.000
_diffrn_reflns_point_group_measured_fraction_max 0.983
_diffrn_reflns_theta_full 67.680
_diffrn_reflns_theta_max 77.871
_diffrn_reflns_theta_min 4.464
_diffrn_source 'fine-focus sealed X-ray tube'
_diffrn_source_type 'Enhance (Cu) X-ray Source'
_exptl_absorpt_coefficient_mu 1.977
_exptl_absorpt_correction_T_max 1.00000
_exptl_absorpt_correction_T_min 0.06367
_exptl_absorpt_correction_type multi-scan
_exptl_absorpt_process_details
;
CrysAlisPro 1.171.41.80a (Rigaku Oxford Diffraction, 2020)
Empirical absorption correction using spherical harmonics,
implemented in SCALE3 ABSPACK scaling algorithm.
;
_exptl_crystal_colour colourless
_exptl_crystal_density_diffrn 1.383
_exptl_crystal_description plate
_exptl_crystal_F_000 564
_exptl_crystal_size_max 0.240
_exptl_crystal_size_mid 0.200
_exptl_crystal_size_min 0.150
_refine_diff_density_max 0.770
_refine_diff_density_min -0.539
_refine_diff_density_rms 0.095
_refine_ls_extinction_method none
_refine_ls_goodness_of_fit_ref 1.068
_refine_ls_hydrogen_treatment mixed
_refine_ls_matrix_type full
_refine_ls_number_parameters 187
_refine_ls_number_reflns 2721
_refine_ls_number_restraints 0
_refine_ls_restrained_S_all 1.068
_refine_ls_R_factor_all 0.0602
_refine_ls_R_factor_gt 0.0560
_refine_ls_shift/su_max 0.001
_refine_ls_shift/su_mean 0.000
_refine_ls_structure_factor_coef Fsqd
_refine_ls_weighting_details 'w=1/[\s^2^(Fo^2^)+(0.1065P)^2^+0.3305P] where P=(Fo^2^+2Fc^2^)/3'
_refine_ls_weighting_scheme calc
_refine_ls_wR_factor_gt 0.1498
_refine_ls_wR_factor_ref 0.1557
_reflns_Friedel_coverage 0.000
_reflns_number_gt 2473
_reflns_number_total 2721
_reflns_threshold_expression 'I > 2\s(I)'
_cod_data_source_file d2ce00261b4.cif
_cod_data_source_block 2amino61
_cod_original_sg_symbol_H-M 'P 21/c'
_cod_database_code 7245021
_shelx_shelxl_version_number 2016/6
_shelx_space_group_comment
;
The symmetry employed for this shelxl refinement is uniquely defined
by the following loop, which should always be used as a source of
symmetry information in preference to the above space-group names.
They are only intended as comments.
;
_shelx_estimated_absorpt_t_min 0.648
_shelx_estimated_absorpt_t_max 0.756

loop_
_space_group_symop_operation_xyz
'x, y, z'
'-x, y+1/2, -z+1/2'
'-x, -y, -z'
'x, -y-1/2, z-1/2'

loop_
_atom_site_label
_atom_site_type_symbol
_atom_site_fract_x
_atom_site_fract_y
_atom_site_fract_z
_atom_site_U_iso_or_equiv
_atom_site_adp_type
_atom_site_occupancy
_atom_site_site_symmetry_order
_atom_site_calc_flag
_atom_site_refinement_flags_posn
_atom_site_refinement_flags_adp
_atom_site_refinement_flags_occupancy
_atom_site_disorder_assembly
_atom_site_disorder_group
P1 P 0.92031(4) 0.50731(4) 0.55443(4) 0.01464(19) Uani 1 1 d . . . . .
O1 O 0.91399(13) 0.39815(12) 0.62421(11) 0.0206(3) Uani 1 1 d . . . . .
O2 O 0.94752(12) 0.61712(11) 0.62749(10) 0.0180(3) Uani 1 1 d . . . . .
O3 O 0.78686(13) 0.52781(12) 0.45923(12) 0.0202(3) Uani 1 1 d . . . . .
H3P H 0.748(3) 0.468(3) 0.433(3) 0.036(7) Uiso 1 1 d . . . . .
N1A N 0.87098(15) 0.82920(14) 0.55340(13) 0.0183(3) Uani 1 1 d . . . . .
H1NA H 0.897(3) 0.760(3) 0.572(3) 0.053(9) Uiso 1 1 d . . . . .
C2A C 0.88344(17) 0.87320(16) 0.44429(15) 0.0180(4) Uani 1 1 d . . . . .
N2A N 0.94019(16) 0.81006(15) 0.36793(14) 0.0209(3) Uani 1 1 d . . . . .
H2A1 H 0.953(3) 0.842(3) 0.293(3) 0.034(7) Uiso 1 1 d . . . . .
H2A2 H 0.984(3) 0.745(3) 0.386(3) 0.044(8) Uiso 1 1 d . . . . .
C3A C 0.8340(2) 0.98522(16) 0.41537(17) 0.0214(4) Uani 1 1 d . . . . .
H3A H 0.841576 1.018702 0.339426 0.026 Uiso 1 1 calc R U . . .
C4A C 0.7753(2) 1.04463(17) 0.49749(17) 0.0260(4) Uani 1 1 d . . . . .
H4A H 0.741412 1.119536 0.478125 0.031 Uiso 1 1 calc R U . . .
C5A C 0.7644(2) 0.99582(17) 0.6111(2) 0.0270(5) Uani 1 1 d . . . . .
H5A H 0.722934 1.036683 0.668211 0.032 Uiso 1 1 calc R U . . .
C6A C 0.81456(19) 0.88927(18) 0.63624(16) 0.0230(4) Uani 1 1 d . . . . .
H6A H 0.810373 0.855830 0.712951 0.028 Uiso 1 1 calc R U . . .
N1B N 0.63803(14) 0.35749(14) 0.35381(13) 0.0188(3) Uani 1 1 d . . . . .
C2B C 0.66952(18) 0.27432(16) 0.28111(15) 0.0184(4) Uani 1 1 d . . . . .
N2B N 0.80203(17) 0.25318(15) 0.28202(15) 0.0228(4) Uani 1 1 d . . . . .
H2B1 H 0.828(3) 0.205(2) 0.225(2) 0.025(6) Uiso 1 1 d . . . . .
H2B2 H 0.861(3) 0.305(3) 0.318(2) 0.033(7) Uiso 1 1 d . . . . .
C3B C 0.5685(2) 0.21021(18) 0.20623(18) 0.0264(4) Uani 1 1 d . . . . .
H3B H 0.592390 0.152145 0.154361 0.032 Uiso 1 1 calc R U . . .
C4B C 0.4354(2) 0.2331(2) 0.20956(18) 0.0301(5) Uani 1 1 d . . . . .
H4B H 0.366118 0.191351 0.159288 0.036 Uiso 1 1 calc R U . . .
C5B C 0.40216(19) 0.31816(19) 0.28723(19) 0.0273(4) Uani 1 1 d . . . . .
H5B H 0.310736 0.334413 0.292138 0.033 Uiso 1 1 calc R U . . .
C6B C 0.50569(18) 0.37716(17) 0.35592(16) 0.0219(4) Uani 1 1 d . . . . .
H6B H 0.483506 0.435488 0.408298 0.026 Uiso 1 1 calc R U . . .

loop_
_atom_site_aniso_label
_atom_site_aniso_U_11
_atom_site_aniso_U_22
_atom_site_aniso_U_33
_atom_site_aniso_U_23
_atom_site_aniso_U_13
_atom_site_aniso_U_12
P1 0.0172(3) 0.0106(3) 0.0159(3) 0.00001(13) 0.00227(19) 0.00025(14)
O1 0.0232(6) 0.0156(6) 0.0239(6) 0.0029(5) 0.0067(5) 0.0007(5)
O2 0.0217(6) 0.0148(6) 0.0173(6) -0.0023(4) 0.0027(4) -0.0001(5)
O3 0.0195(6) 0.0145(7) 0.0251(7) -0.0018(5) 0.0000(5) 0.0006(5)
N1A 0.0226(7) 0.0127(8) 0.0194(7) 0.0012(6) 0.0034(5) 0.0017(6)
C2A 0.0188(8) 0.0166(9) 0.0175(8) -0.0001(6) 0.0004(6) -0.0009(6)
N2A 0.0258(8) 0.0169(8) 0.0204(7) 0.0014(6) 0.0055(6) 0.0036(6)
C3A 0.0272(9) 0.0148(9) 0.0212(9) 0.0030(6) 0.0019(7) 0.0020(7)
C4A 0.0332(10) 0.0155(9) 0.0291(9) -0.0011(7) 0.0050(7) 0.0042(8)
C5A 0.0382(12) 0.0190(10) 0.0252(10) -0.0040(7) 0.0097(8) 0.0041(7)
C6A 0.0290(9) 0.0203(9) 0.0203(8) -0.0009(7) 0.0063(7) -0.0015(7)
N1B 0.0180(7) 0.0161(8) 0.0215(7) -0.0020(6) 0.0015(5) -0.0001(6)
C2B 0.0213(8) 0.0142(8) 0.0196(8) 0.0016(6) 0.0036(6) -0.0014(7)
N2B 0.0213(7) 0.0186(8) 0.0293(8) -0.0056(6) 0.0066(6) -0.0016(6)
C3B 0.0300(10) 0.0213(10) 0.0282(9) -0.0078(7) 0.0055(7) -0.0043(8)
C4B 0.0246(9) 0.0300(12) 0.0335(10) -0.0075(8) -0.0007(8) -0.0088(8)
C5B 0.0190(8) 0.0260(11) 0.0356(10) -0.0011(8) 0.0007(7) -0.0014(8)
C6B 0.0197(9) 0.0203(10) 0.0253(8) -0.0005(7) 0.0025(6) 0.0022(7)

loop_
_atom_type_symbol
_atom_type_description
_atom_type_scat_dispersion_real
_atom_type_scat_dispersion_imag
_atom_type_scat_source
C C 0.0181 0.0091 'International Tables Vol C Tables 4.2.6.8 and 6.1.1.4'
H H 0.0000 0.0000 'International Tables Vol C Tables 4.2.6.8 and 6.1.1.4'
N N 0.0311 0.0180 'International Tables Vol C Tables 4.2.6.8 and 6.1.1.4'
O O 0.0492 0.0322 'International Tables Vol C Tables 4.2.6.8 and 6.1.1.4'
P P 0.2955 0.4335 'International Tables Vol C Tables 4.2.6.8 and 6.1.1.4'

loop_
_geom_angle_atom_site_label_1
_geom_angle_atom_site_label_2
_geom_angle_atom_site_label_3
_geom_angle
_geom_angle_site_symmetry_1
_geom_angle_site_symmetry_3
_geom_angle_publ_flag
O1 P1 O2 117.21(8) . . yes
O1 P1 O3 111.76(8) . . yes
O2 P1 O3 106.64(7) . . yes
O1 P1 P1 108.98(6) . 3_766 yes
O2 P1 P1 106.56(6) . 3_766 yes
O3 P1 P1 104.89(6) . 3_766 yes
P1 O3 H3P 114(2) . . ?
C2A N1A C6A 122.27(17) . . ?
C2A N1A H1NA 120(2) . . ?
C6A N1A H1NA 117(2) . . ?
N2A C2A N1A 119.15(17) . . ?
N2A C2A C3A 122.59(17) . . ?
N1A C2A C3A 118.26(17) . . ?
C2A N2A H2A1 119.1(18) . . ?
C2A N2A H2A2 125.6(19) . . ?
H2A1 N2A H2A2 114(3) . . ?
C4A C3A C2A 119.47(18) . . ?
C4A C3A H3A 120.3 . . ?
C2A C3A H3A 120.3 . . ?
C3A C4A C5A 120.67(19) . . ?
C3A C4A H4A 119.7 . . ?
C5A C4A H4A 119.7 . . ?
C6A C5A C4A 118.20(19) . . ?
C6A C5A H5A 120.9 . . ?
C4A C5A H5A 120.9 . . ?
C5A C6A N1A 121.11(18) . . ?
C5A C6A H6A 119.4 . . ?
N1A C6A H6A 119.4 . . ?
C2B N1B C6B 118.08(16) . . ?
N1B C2B N2B 117.69(16) . . ?
N1B C2B C3B 121.46(17) . . ?
N2B C2B C3B 120.85(17) . . ?
C2B N2B H2B1 120.3(16) . . ?
C2B N2B H2B2 116.9(18) . . ?
H2B1 N2B H2B2 119(2) . . ?
C4B C3B C2B 118.99(18) . . ?
C4B C3B H3B 120.5 . . ?
C2B C3B H3B 120.5 . . ?
C3B C4B C5B 119.73(17) . . ?
C3B C4B H4B 120.1 . . ?
C5B C4B H4B 120.1 . . ?
C6B C5B C4B 117.75(18) . . ?
C6B C5B H5B 121.1 . . ?
C4B C5B H5B 121.1 . . ?
N1B C6B C5B 123.98(18) . . ?
N1B C6B H6B 118.0 . . ?
C5B C6B H6B 118.0 . . ?

loop_
_geom_bond_atom_site_label_1
_geom_bond_atom_site_label_2
_geom_bond_distance
_geom_bond_site_symmetry_2
_geom_bond_publ_flag
P1 O1 1.5018(14) . yes
P1 O2 1.5195(13) . yes
P1 O3 1.5788(14) . yes
P1 P1 2.1824(9) 3_766 yes
O3 H3P 0.83(3) . ?
N1A C2A 1.350(2) . ?
N1A C6A 1.362(2) . ?
N1A H1NA 0.86(4) . ?
C2A N2A 1.330(2) . ?
C2A C3A 1.417(3) . ?
N2A H2A1 0.94(3) . ?
N2A H2A2 0.88(3) . ?
C3A C4A 1.365(3) . ?
C3A H3A 0.9500 . ?
C4A C5A 1.414(3) . ?
C4A H4A 0.9500 . ?
C5A C6A 1.354(3) . ?
C5A H5A 0.9500 . ?
C6A H6A 0.9500 . ?
N1B C2B 1.340(2) . ?
N1B C6B 1.355(2) . ?
C2B N2B 1.354(2) . ?
C2B C3B 1.413(3) . ?
N2B H2B1 0.93(3) . ?
N2B H2B2 0.89(3) . ?
C3B C4B 1.373(3) . ?
C3B H3B 0.9500 . ?
C4B C5B 1.398(3) . ?
C4B H4B 0.9500 . ?
C5B C6B 1.367(3) . ?
C5B H5B 0.9500 . ?
C6B H6B 0.9500 . ?

loop_
_geom_hbond_atom_site_label_D
_geom_hbond_atom_site_label_H
_geom_hbond_atom_site_label_A
_geom_hbond_distance_DH
_geom_hbond_distance_HA
_geom_hbond_distance_DA
_geom_hbond_angle_DHA
_geom_hbond_site_symmetry_A
O3 H3P N1B 0.83(3) 1.83(3) 2.640(2) 168(3) .
N1A H1NA O2 0.86(4) 1.83(4) 2.682(2) 174(3) .
N2A H2A1 O2 0.94(3) 1.91(3) 2.833(2) 167(3) 4_575
N2A H2A2 O1 0.88(3) 1.98(4) 2.833(2) 163(3) 3_766
N2B H2B1 O1 0.93(3) 1.95(3) 2.864(2) 170(2) 4_565
N2B H2B2 O2 0.89(3) 2.13(3) 2.962(2) 157(2) 3_766

loop_
_geom_torsion_atom_site_label_1
_geom_torsion_atom_site_label_2
_geom_torsion_atom_site_label_3
_geom_torsion_atom_site_label_4
_geom_torsion
_geom_torsion_site_symmetry_1
_geom_torsion_site_symmetry_2
_geom_torsion_site_symmetry_3
_geom_torsion_site_symmetry_4
_geom_torsion_publ_flag
C6A N1A C2A N2A 179.65(16) . . . . ?
C6A N1A C2A C3A -0.9(3) . . . . ?
N2A C2A C3A C4A 179.15(18) . . . . ?
N1A C2A C3A C4A -0.3(3) . . . . ?
C2A C3A C4A C5A 0.5(3) . . . . ?
C3A C4A C5A C6A 0.5(3) . . . . ?
C4A C5A C6A N1A -1.7(3) . . . . ?
C2A N1A C6A C5A 1.9(3) . . . . ?
C6B N1B C2B N2B -178.25(16) . . . . ?
C6B N1B C2B C3B 1.5(3) . . . . ?
N1B C2B C3B C4B -0.8(3) . . . . ?
N2B C2B C3B C4B 178.91(18) . . . . ?
C2B C3B C4B C5B -0.6(3) . . . . ?
C3B C4B C5B C6B 1.2(3) . . . . ?
C2B N1B C6B C5B -0.8(3) . . . . ?
C4B C5B C6B N1B -0.5(3) . . . . ?
O1 P1 P1 O1 180.000(0) . . 3_766 3_766 yes
O2 P1 P1 O1 -52.65(9) . . 3_766 3_766 yes
O3 P1 P1 O1 60.19(8) . . 3_766 3_766 yes
O1 P1 P1 O2 52.65(9) . . 3_766 3_766 yes
O2 P1 P1 O2 180.000(0) . . 3_766 3_766 yes
O3 P1 P1 O2 -67.16(8) . . 3_766 3_766 yes
O1 P1 P1 O3 -60.19(8) . . 3_766 3_766 yes
O2 P1 P1 O3 67.16(8) . . 3_766 3_766 yes
O3 P1 P1 O3 180.000(0) . . 3_766 3_766 yes
